data_2210533
loop_
_publ_author_name
'Jin-Hua Cai'
'Ying-Heng Huang'
'Yi-Min Jiang'

_publ_section_title
;Triaqua[<i>N</i>-(5-formysalicylidene)glycinato(2--)-\k^3^<i>O</i>,<i>N</i>,<i>O</i>']zinc(II)
 monohydrate
;
_journal_coeditor_code BX2026
_journal_issue 10
_journal_name_full 'Acta Crystallographica Section E'
_journal_page_first m2432
_journal_page_last m2434
_journal_paper_doi 10.1107/S1600536806034581
_journal_volume 62
_journal_year 2006
_chemical_formula_iupac '[Zn (C10 H7 N O4) (H2 O)3], H2 O1'
_chemical_formula_moiety 'C10 H13 N O7 Zn, H2 O1'
_chemical_formula_sum 'C10 H15 N O8 Zn'
_chemical_formula_weight 342.60
_chemical_name_systematic
;
Triaqua[N-(5-formysalicylidene)glycinato(2-)-\k^3^O,N,O']zinc(II) monohydrate
;
_space_group_IT_number 61
_symmetry_cell_setting orthorhombic
_symmetry_space_group_name_Hall '-P 2ac 2ab'
_symmetry_space_group_name_H-M 'P b c a'
_atom_sites_solution_hydrogens geom
_atom_sites_solution_primary direct
_atom_sites_solution_secondary difmap
_audit_creation_method SHELXL-97
_cell_angle_alpha 90.00
_cell_angle_beta 90.00
_cell_angle_gamma 90.00
_cell_formula_units_Z 8
_cell_length_a 11.232(4)
_cell_length_b 7.759(3)
_cell_length_c 30.973(11)
_cell_measurement_reflns_used 987
_cell_measurement_temperature 293(2)
_cell_measurement_theta_max 26.480
_cell_measurement_theta_min 2.240
_cell_volume 2699.3(17)
_computing_cell_refinement 'SAINT (Bruker, 1998)'
_computing_data_collection 'SMART (Bruker, 1998)'
_computing_data_reduction SAINT
_computing_molecular_graphics 'SHELXTL (Sheldrick, 1997b)'
_computing_publication_material SHELXTL
_computing_structure_refinement 'SHELXL97 (Sheldrick, 1997a)'
_computing_structure_solution 'SHELXS97 (Sheldrick, 1997a)'
_diffrn_ambient_temperature 293(2)
_diffrn_measured_fraction_theta_full 0.999
_diffrn_measured_fraction_theta_max 0.999
_diffrn_measurement_device_type 'Bruker SMART CCD area-detector'
_diffrn_measurement_method '\f and \w'
_diffrn_radiation_monochromator graphite
_diffrn_radiation_source 'fine-focus sealed tube'
_diffrn_radiation_type MoK\a
_diffrn_radiation_wavelength 0.71073
_diffrn_reflns_av_R_equivalents 0.0419
_diffrn_reflns_av_sigmaI/netI 0.0357
_diffrn_reflns_limit_h_max 11
_diffrn_reflns_limit_h_min -14
_diffrn_reflns_limit_k_max 9
_diffrn_reflns_limit_k_min -9
_diffrn_reflns_limit_l_max 39
_diffrn_reflns_limit_l_min -30
_diffrn_reflns_number 12398
_diffrn_reflns_theta_full 27.00
_diffrn_reflns_theta_max 27.00
_diffrn_reflns_theta_min 1.31
_diffrn_standards_decay_% 5.02
_diffrn_standards_number 0
_exptl_absorpt_coefficient_mu 1.856
_exptl_absorpt_correction_T_max 0.8657
_exptl_absorpt_correction_T_min 0.7681
_exptl_absorpt_correction_type multi-scan
_exptl_absorpt_process_details '(SADABS; Sheldrick, 1996)'
_exptl_crystal_colour yellow
_exptl_crystal_density_diffrn 1.686
_exptl_crystal_density_method 'not measured'
_exptl_crystal_description block
_exptl_crystal_F_000 1408
_exptl_crystal_size_max 0.15
_exptl_crystal_size_mid 0.10
_exptl_crystal_size_min 0.08
_refine_diff_density_max 0.442
_refine_diff_density_min -0.746
_refine_ls_extinction_method none
_refine_ls_goodness_of_fit_ref 1.049
_refine_ls_hydrogen_treatment mixed
_refine_ls_matrix_type full
_refine_ls_number_parameters 213
_refine_ls_number_reflns 2947
_refine_ls_number_restraints 12
_refine_ls_restrained_S_all 1.047
_refine_ls_R_factor_all 0.0502
_refine_ls_R_factor_gt 0.0372
_refine_ls_shift/su_max 0.001
_refine_ls_shift/su_mean 0.000
_refine_ls_structure_factor_coef Fsqd
_refine_ls_weighting_details 'calc w=1/[\s^2^(Fo^2^)+(0.0545P)^2^+0.3452P] where P=(Fo^2^+2Fc^2^)/3'
_refine_ls_weighting_scheme calc
_refine_ls_wR_factor_gt 0.0947
_refine_ls_wR_factor_ref 0.0985
_reflns_number_gt 2270
_reflns_number_total 2947
_reflns_threshold_expression I>2\s(I)
_cod_data_source_file bx2026.cif
_cod_data_source_block I
_cod_original_cell_volume 2699.3(16)
_cod_database_code 2210533
_cod_database_fobs_code 2210533

loop_
_symmetry_equiv_pos_as_xyz
'x, y, z'
'-x+1/2, -y, z+1/2'
'-x, y+1/2, -z+1/2'
'x+1/2, -y+1/2, -z'
'-x, -y, -z'
'x-1/2, y, -z-1/2'
'x, -y-1/2, z-1/2'
'-x-1/2, y-1/2, z'

loop_
_atom_site_type_symbol
_atom_site_label
_atom_site_fract_x
_atom_site_fract_y
_atom_site_fract_z
_atom_site_U_iso_or_equiv
_atom_site_adp_type
_atom_site_calc_flag
_atom_site_refinement_flags
_atom_site_occupancy
Zn Zn1 0.44008(3) 0.07696(4) 0.323024(10) 0.02573(12) Uani d . 1
N N1 0.5810(2) 0.0470(3) 0.36594(7) 0.0252(5) Uani d . 1
O O1 0.35816(18) 0.2286(3) 0.36731(6) 0.0329(5) Uani d . 1
O O2 0.3814(3) 0.4087(4) 0.56697(8) 0.0603(7) Uani d . 1
O O3 0.56227(17) -0.0721(3) 0.28558(7) 0.0323(5) Uani d . 1
O O4 0.74188(18) -0.1893(3) 0.28451(7) 0.0370(5) Uani d . 1
O O5 0.3611(2) -0.1553(3) 0.34171(9) 0.0490(6) Uani d D 1
O O6 0.3066(2) 0.0856(3) 0.27826(7) 0.0417(6) Uani d D 1
O O7 0.5141(2) 0.3059(3) 0.29299(7) 0.0334(5) Uani d D 1
O O8 0.5196(3) 0.5900(4) 0.35071(10) 0.0585(7) Uani d D 1
C C1 0.5799(3) 0.0857(4) 0.40573(9) 0.0293(6) Uani d . 1
H H1 0.6446 0.0500 0.4222 0.035 Uiso calc R 1
C C2 0.4870(3) 0.1804(4) 0.42788(9) 0.0274(6) Uani d . 1
C C3 0.5029(3) 0.2089(4) 0.47218(9) 0.0342(7) Uani d . 1
H H3 0.5696 0.1619 0.4856 0.041 Uiso calc R 1
C C4 0.4240(3) 0.3038(4) 0.49683(10) 0.0367(7) Uani d . 1
C C5 0.3262(3) 0.3777(4) 0.47639(10) 0.0397(8) Uani d . 1
H H5 0.2734 0.4448 0.4923 0.048 Uiso calc R 1
C C6 0.3068(3) 0.3530(4) 0.43333(10) 0.0379(7) Uani d . 1
H H6 0.2413 0.4054 0.4205 0.045 Uiso calc R 1
C C7 0.3833(3) 0.2501(4) 0.40753(9) 0.0274(6) Uani d . 1
C C8 0.4458(3) 0.3292(5) 0.54278(10) 0.0461(9) Uani d . 1
H H8 0.5144 0.2807 0.5544 0.055 Uiso calc R 1
C C9 0.6830(3) -0.0475(4) 0.34861(9) 0.0305(7) Uani d . 1
H H9A 0.6995 -0.1462 0.3669 0.037 Uiso calc R 1
H H9B 0.7526 0.0265 0.3489 0.037 Uiso calc R 1
C C10 0.6596(3) -0.1085(3) 0.30279(9) 0.0261(6) Uani d . 1
H H5A 0.398(3) -0.253(3) 0.3421(15) 0.072(14) Uiso d D 1
H H5B 0.2900(18) -0.183(5) 0.3469(14) 0.072(14) Uiso d D 1
H H6A 0.299(3) 0.161(3) 0.2594(9) 0.052(12) Uiso d D 1
H H6B 0.284(4) -0.009(3) 0.2690(12) 0.076(15) Uiso d D 1
H H7A 0.485(2) 0.348(4) 0.2708(8) 0.044(10) Uiso d D 1
H H7B 0.5883(15) 0.305(4) 0.2906(10) 0.041(10) Uiso d D 1
H H8A 0.532(6) 0.578(7) 0.3765(8) 0.14(3) Uiso d D 1
H H8B 0.516(6) 0.509(6) 0.3323(15) 0.11(2) Uiso d D 1

loop_
_atom_site_aniso_label
_atom_site_aniso_U_11
_atom_site_aniso_U_22
_atom_site_aniso_U_33
_atom_site_aniso_U_12
_atom_site_aniso_U_13
_atom_site_aniso_U_23
Zn1 0.02540(19) 0.0320(2) 0.01975(19) 0.00256(14) -0.00212(12) -0.00263(13)
N1 0.0264(12) 0.0275(12) 0.0216(12) 0.0013(10) -0.0015(9) -0.0050(9)
O1 0.0337(12) 0.0426(12) 0.0225(10) 0.0097(10) -0.0038(8) -0.0059(9)
O2 0.0651(18) 0.087(2) 0.0293(13) 0.0054(15) 0.0080(12) -0.0185(13)
O3 0.0296(11) 0.0442(12) 0.0231(10) 0.0066(10) -0.0027(8) -0.0063(9)
O4 0.0299(11) 0.0474(13) 0.0336(11) 0.0073(10) 0.0021(9) -0.0152(10)
O5 0.0313(13) 0.0378(14) 0.0779(19) -0.0040(11) 0.0095(13) 0.0120(13)
O6 0.0482(15) 0.0419(14) 0.0351(13) -0.0058(12) -0.0191(11) 0.0059(12)
O7 0.0306(12) 0.0426(13) 0.0271(12) -0.0027(10) -0.0017(9) 0.0074(10)
O8 0.0679(19) 0.0480(16) 0.0596(19) 0.0083(14) -0.0101(15) -0.0059(14)
C1 0.0281(15) 0.0347(16) 0.0253(15) 0.0013(13) -0.0060(11) 0.0004(12)
C2 0.0325(15) 0.0303(14) 0.0194(14) 0.0008(12) 0.0005(11) -0.0028(12)
C3 0.0405(18) 0.0403(17) 0.0218(15) 0.0039(15) -0.0046(13) -0.0019(13)
C4 0.0450(19) 0.0437(18) 0.0214(15) -0.0024(15) 0.0033(13) -0.0054(13)
C5 0.0386(18) 0.0483(18) 0.0321(18) 0.0033(15) 0.0095(13) -0.0115(14)
C6 0.0350(17) 0.0457(18) 0.0329(17) 0.0113(15) -0.0017(14) -0.0073(15)
C7 0.0297(15) 0.0299(15) 0.0225(15) -0.0032(13) 0.0010(11) -0.0009(12)
C8 0.055(2) 0.059(2) 0.0247(17) -0.0018(19) 0.0040(15) -0.0089(16)
C9 0.0272(15) 0.0355(16) 0.0287(16) 0.0042(13) -0.0035(12) -0.0043(12)
C10 0.0273(15) 0.0245(14) 0.0265(15) -0.0030(12) 0.0020(12) -0.0008(11)

loop_
_atom_type_symbol
_atom_type_description
_atom_type_scat_dispersion_real
_atom_type_scat_dispersion_imag
_atom_type_scat_source
C C 0.0033 0.0016 'International Tables Vol C Tables 4.2.6.8 and 6.1.1.4'
H H 0.0000 0.0000 'International Tables Vol C Tables 4.2.6.8 and 6.1.1.4'
N N 0.0061 0.0033 'International Tables Vol C Tables 4.2.6.8 and 6.1.1.4'
O O 0.0106 0.0060 'International Tables Vol C Tables 4.2.6.8 and 6.1.1.4'
Zn Zn 0.2839 1.4301 'International Tables Vol C Tables 4.2.6.8 and 6.1.1.4'

loop_
_geom_angle_atom_site_label_1
_geom_angle_atom_site_label_2
_geom_angle_atom_site_label_3
_geom_angle
_geom_angle_publ_flag
O1 Zn1 O6 96.14(10) ?
O1 Zn1 N1 88.74(8) y
O6 Zn1 N1 174.70(10) ?
O1 Zn1 O5 96.92(10) ?
O6 Zn1 O5 84.55(11) ?
N1 Zn1 O5 92.84(10) ?
O1 Zn1 O3 166.54(8) y
O6 Zn1 O3 96.94(9) ?
N1 Zn1 O3 78.31(9) y
O5 Zn1 O3 87.48(10) ?
O1 Zn1 O7 89.35(9) ?
O6 Zn1 O7 87.89(9) ?
N1 Zn1 O7 94.24(9) ?
O5 Zn1 O7 170.64(10) ?
O3 Zn1 O7 87.97(8) ?
C1 N1 C9 118.9(2) ?
C1 N1 Zn1 125.9(2) ?
C9 N1 Zn1 114.70(17) ?
C7 O1 Zn1 129.03(18) ?
C10 O3 Zn1 116.93(18) ?
Zn1 O5 H5A 124(3) ?
Zn1 O5 H5B 132(3) ?
H5A O5 H5B 103(2) ?
Zn1 O6 H6A 125(2) ?
Zn1 O6 H6B 116(3) ?
H6A O6 H6B 110(3) ?
Zn1 O7 H7A 122(2) ?
Zn1 O7 H7B 114(2) ?
H7A O7 H7B 109(2) ?
H8A O8 H8B 126(5) ?
N1 C1 C2 125.9(3) ?
N1 C1 H1 117.0 ?
C2 C1 H1 117.0 ?
C3 C2 C7 118.4(3) ?
C3 C2 C1 116.8(3) ?
C7 C2 C1 124.7(2) ?
C4 C3 C2 122.9(3) ?
C4 C3 H3 118.6 ?
C2 C3 H3 118.6 ?
C3 C4 C5 118.3(3) ?
C3 C4 C8 120.3(3) ?
C5 C4 C8 121.4(3) ?
C6 C5 C4 120.9(3) ?
C6 C5 H5 119.6 ?
C4 C5 H5 119.6 ?
C5 C6 C7 122.1(3) ?
C5 C6 H6 118.9 ?
C7 C6 H6 118.9 ?
O1 C7 C6 119.0(3) ?
O1 C7 C2 123.8(3) ?
C6 C7 C2 117.2(3) ?
O2 C8 C4 125.0(4) ?
O2 C8 H8 117.5 ?
C4 C8 H8 117.5 ?
N1 C9 C10 111.3(2) ?
N1 C9 H9A 109.4 ?
C10 C9 H9A 109.4 ?
N1 C9 H9B 109.4 ?
C10 C9 H9B 109.4 ?
H9A C9 H9B 108.0 ?
O3 C10 O4 124.5(3) ?
O3 C10 C9 118.7(2) ?
O4 C10 C9 116.8(2) ?

loop_
_geom_bond_atom_site_label_1
_geom_bond_atom_site_label_2
_geom_bond_distance
_geom_bond_publ_flag
Zn1 O1 2.028(2) y
Zn1 O6 2.043(2) ?
Zn1 N1 2.080(2) y
Zn1 O5 2.090(2) ?
Zn1 O3 2.137(2) y
Zn1 O7 2.171(2) ?
N1 C1 1.269(4) ?
N1 C9 1.461(4) ?
O1 C7 1.288(3) ?
O2 C8 1.210(4) ?
O3 C10 1.248(3) ?
O4 C10 1.252(3) ?
O5 H5A 0.865(18) ?
O5 H5B 0.843(18) ?
O6 H6A 0.830(17) ?
O6 H6B 0.830(18) ?
O7 H7A 0.827(17) ?
O7 H7B 0.837(17) ?
O8 H8A 0.85(2) ?
O8 H8B 0.85(5) ?
C1 C2 1.450(4) ?
C1 H1 0.9300 ?
C2 C3 1.401(4) ?
C2 C7 1.430(4) ?
C3 C4 1.382(4) ?
C3 H3 0.9300 ?
C4 C5 1.391(5) ?
C4 C8 1.457(4) ?
C5 C6 1.365(4) ?
C5 H5 0.9300 ?
C6 C7 1.420(4) ?
C6 H6 0.9300 ?
C8 H8 0.9300 ?
C9 C10 1.519(4) ?
C9 H9A 0.9700 ?
C9 H9B 0.9700 ?

loop_
_geom_hbond_atom_site_label_D
_geom_hbond_atom_site_label_H
_geom_hbond_atom_site_label_A
_geom_hbond_site_symmetry_A
_geom_hbond_distance_DH
_geom_hbond_distance_HA
_geom_hbond_distance_DA
_geom_hbond_angle_DHA
_geom_hbond_publ_flag
O8 H8B O7 . 0.85(2) 1.99(2) 2.838(4) 175(6) y
O7 H7B O4 8_765 0.837(17) 1.917(18) 2.754(3) 178(3) y
O5 H5A O8 1_545 0.865(18) 1.85(2) 2.675(4) 159(4) y
O5 H5B O1 8_655 0.843(18) 1.91(2) 2.740(3) 169(4) y
O6 H6A O4 3_655 0.830(17) 1.848(19) 2.669(3) 170(3) y
O6 H6B O4 6_556 0.830(18) 2.22(3) 2.977(3) 152(3) y
O7 H7A O3 3_655 0.827(17) 1.928(19) 2.748(3) 171(3) y
